data_1571327
loop_
_publ_author_name
'Liu, Shuang'
'Huang, Yuhang'
'Wan, Jingmeng'
'Zheng, Jia-Jia'
'Krishna, Rajamani'
'Li, Yi'
'Ge, Kai'
'Tang, Jie'
'Duan, Jingui'

_publ_section_title
;
 Fine-regulation of gradient gate-opening in nanoporous crystals for
 sieving separation of ternary C3 hydrocarbons.
;
_journal_issue 17
_journal_name_full 'Chemical science'
_journal_page_first 6583
_journal_page_last 6588
_journal_paper_doi 10.1039/d3sc05489f
_journal_volume 15
_journal_year 2024
_chemical_formula_sum 'C24 H20 Co F6 N8 Zr'
_chemical_formula_weight 684.63
_space_group_crystal_system monoclinic
_space_group_IT_number 14
_space_group_name_Hall '-P 2ybc'
_space_group_name_H-M_alt 'P 1 21/c 1'
_atom_sites_solution_hydrogens geom
_audit_block_doi 10.5517/ccdc.csd.cc2gpjrg
_audit_creation_method SHELXL-2018/3
_audit_update_record
;
2023-07-27 deposited with the CCDC.	2024-03-18 downloaded from the CCDC.
;
_cell_angle_alpha 90
_cell_angle_beta 117.986(16)
_cell_angle_gamma 90
_cell_formula_units_Z 4
_cell_length_a 13.517(16)
_cell_length_b 25.27(3)
_cell_length_c 12.693(15)
_cell_measurement_reflns_used 1501
_cell_measurement_temperature 296(2)
_cell_measurement_theta_max 20.291
_cell_measurement_theta_min 2.329
_cell_volume 3829(8)
_computing_structure_refinement 'SHELXL-2018/3 (Sheldrick, 2018)'
_diffrn_ambient_temperature 296(2)
_diffrn_measured_fraction_theta_full 0.972
_diffrn_measured_fraction_theta_max 0.972
_diffrn_measurement_device_type 'Bruker Smart CCD'
_diffrn_radiation_type MoK\a
_diffrn_radiation_wavelength 0.71073
_diffrn_reflns_av_R_equivalents 0.1132
_diffrn_reflns_av_unetI/netI 0.1555
_diffrn_reflns_Laue_measured_fraction_full 0.972
_diffrn_reflns_Laue_measured_fraction_max 0.972
_diffrn_reflns_limit_h_max 14
_diffrn_reflns_limit_h_min -15
_diffrn_reflns_limit_k_max 29
_diffrn_reflns_limit_k_min -29
_diffrn_reflns_limit_l_max 10
_diffrn_reflns_limit_l_min -14
_diffrn_reflns_number 17589
_diffrn_reflns_point_group_measured_fraction_full 0.972
_diffrn_reflns_point_group_measured_fraction_max 0.972
_diffrn_reflns_theta_full 24.549
_diffrn_reflns_theta_max 24.549
_diffrn_reflns_theta_min 1.611
_exptl_absorpt_coefficient_mu 0.756
_exptl_crystal_colour pink
_exptl_crystal_density_diffrn 1.188
_exptl_crystal_description block
_exptl_crystal_F_000 1364
_exptl_crystal_size_max 0.120
_exptl_crystal_size_mid 0.120
_exptl_crystal_size_min 0.100
_refine_diff_density_max 1.149
_refine_diff_density_min -1.164
_refine_diff_density_rms 0.114
_refine_ls_extinction_method none
_refine_ls_goodness_of_fit_ref 1.018
_refine_ls_hydrogen_treatment constr
_refine_ls_matrix_type full
_refine_ls_number_parameters 361
_refine_ls_number_reflns 6235
_refine_ls_number_restraints 579
_refine_ls_restrained_S_all 1.019
_refine_ls_R_factor_all 0.1347
_refine_ls_R_factor_gt 0.0775
_refine_ls_shift/su_max 0.001
_refine_ls_shift/su_mean 0.000
_refine_ls_structure_factor_coef Fsqd
_refine_ls_weighting_details 'w=1/[\s^2^(Fo^2^)+(0.0100P)^2^] where P=(Fo^2^+2Fc^2^)/3'
_refine_ls_weighting_scheme calc
_refine_ls_wR_factor_gt 0.1522
_refine_ls_wR_factor_ref 0.1684
_reflns_Friedel_coverage 0.000
_reflns_number_gt 3123
_reflns_number_total 6235
_reflns_threshold_expression 'I > 2\s(I)'
_cod_data_source_file d3sc05489f2.cif
_cod_data_source_block as_CCDC1
_cod_depositor_comments 'Adding full bibliography for 1571326--1571329.cif.'
_cod_original_sg_symbol_H-M 'P 21/c'
_cod_database_code 1571327
_shelx_shelxl_version_number 2018/3
_shelx_space_group_comment
;
The symmetry employed for this shelxl refinement is uniquely defined
by the following loop, which should always be used as a source of
symmetry information in preference to the above space-group names.
They are only intended as comments.
;
_shelx_estimated_absorpt_t_min 0.915
_shelx_estimated_absorpt_t_max 0.928
_platon_squeeze_void_probe_radius 1.20

loop_
_space_group_symop_operation_xyz
'x, y, z'
'-x, y+1/2, -z+1/2'
'-x, -y, -z'
'x, -y-1/2, z-1/2'

loop_
_atom_site_label
_atom_site_type_symbol
_atom_site_fract_x
_atom_site_fract_y
_atom_site_fract_z
_atom_site_U_iso_or_equiv
_atom_site_adp_type
_atom_site_occupancy
_atom_site_site_symmetry_order
_atom_site_calc_flag
_atom_site_refinement_flags_posn
_atom_site_refinement_flags_adp
_atom_site_refinement_flags_occupancy
_atom_site_disorder_assembly
_atom_site_disorder_group
Zr1 Zr 0.02777(7) 0.64711(3) 0.48898(7) 0.0336(2) Uani 1 1 d . U . . .
Co1 Co 0.02477(9) 0.75356(4) 0.73057(9) 0.0284(3) Uani 1 1 d . U . . .
F1 F 0.0206(4) 0.70508(15) 0.5929(4) 0.0430(11) Uani 1 1 d . U . . .
F3 F 0.0282(4) 0.69936(15) 0.3696(4) 0.0437(12) Uani 1 1 d . U . . .
F6 F 0.0146(5) 0.59477(17) 0.5943(4) 0.0672(15) Uani 1 1 d . U . . .
F4 F 0.0473(4) 0.59099(16) 0.3952(4) 0.0608(14) Uani 1 1 d . U . . .
F2 F 0.1921(4) 0.65448(18) 0.5828(4) 0.0607(14) Uani 1 1 d . U . . .
F5 F -0.1371(4) 0.64931(18) 0.3941(4) 0.0627(14) Uani 1 1 d . U . . .
N3 N -0.1367(5) 0.7283(2) 0.6862(6) 0.0406(15) Uani 1 1 d . U . . .
N1 N 0.1855(5) 0.7793(2) 0.7783(5) 0.0327(14) Uani 1 1 d . U . . .
N2 N 0.3498(5) 0.7804(2) 0.7823(5) 0.0389(15) Uani 1 1 d . U . . .
N4 N -0.2962(5) 0.7240(2) 0.6926(6) 0.0394(15) Uani 1 1 d . U . . .
N6 N -0.0964(6) 0.8962(2) 0.5427(5) 0.0445(16) Uani 1 1 d . U . . .
N7 N 0.0930(5) 0.6931(2) 0.8522(6) 0.0391(15) Uani 1 1 d . U . . .
C11 C -0.3865(7) 0.7373(3) 0.7164(7) 0.0441(19) Uani 1 1 d . U . . .
N5 N -0.0435(5) 0.8157(2) 0.6118(6) 0.0435(16) Uani 1 1 d . U . . .
C5 C 0.4412(7) 0.7651(3) 0.7615(7) 0.0437(18) Uani 1 1 d . U . . .
C3 C 0.3399(7) 0.8255(3) 0.8358(7) 0.0417(19) Uani 1 1 d . U . . .
H3 H 0.392864 0.852328 0.868835 0.050 Uiso 1 1 calc R U . . .
N8 N 0.1336(6) 0.6143(2) 0.9353(6) 0.0482(17) Uani 1 1 d . U . . .
C22 C 0.1260(8) 0.5586(3) 0.9446(7) 0.053(2) Uani 1 1 d . U . . .
C9 C -0.2870(7) 0.6788(3) 0.6369(7) 0.0449(19) Uani 1 1 d . U . . .
H9 H -0.338877 0.651415 0.606382 0.054 Uiso 1 1 calc R U . . .
C18 C 0.0769(7) 0.6416(3) 0.8348(7) 0.048(2) Uani 1 1 d . U . . .
H18 H 0.031307 0.626182 0.761097 0.058 Uiso 1 1 calc R U . . .
C2 C 0.2395(7) 0.8236(3) 0.8313(7) 0.0413(18) Uani 1 1 d . U . . .
H2 H 0.210931 0.849663 0.861115 0.050 Uiso 1 1 calc R U . . .
C7 C -0.2022(7) 0.7518(3) 0.7181(7) 0.0393(18) Uani 1 1 d . U . . .
H7 H -0.186687 0.784680 0.755215 0.047 Uiso 1 1 calc R U . . .
C1 C 0.2542(7) 0.7537(3) 0.7504(7) 0.0397(18) Uani 1 1 d . U . . .
H1 H 0.238529 0.720863 0.712863 0.048 Uiso 1 1 calc R U . . .
C12 C -0.0430(7) 0.8645(3) 0.6388(7) 0.0412(19) Uani 1 1 d . U . . .
H12 H -0.009284 0.876935 0.716932 0.049 Uiso 1 1 calc R U . . .
C13 C -0.0979(8) 0.8147(3) 0.4929(8) 0.065(2) Uani 1 1 d . U . . .
H13 H -0.109066 0.784456 0.446848 0.078 Uiso 1 1 calc R U . . .
C14 C -0.1343(8) 0.8632(3) 0.4489(8) 0.064(2) Uani 1 1 d . U . . .
H14 H -0.177344 0.872248 0.369060 0.077 Uiso 1 1 calc R U . . .
C6 C 0.4274(8) 0.7270(3) 0.6780(8) 0.058(2) Uani 1 1 d . U . . .
H6 H 0.357968 0.710777 0.634829 0.069 Uiso 1 1 calc R U . . .
C10 C -0.4872(8) 0.7130(4) 0.6584(8) 0.061(2) Uani 1 1 d . U . . .
H10 H -0.497145 0.686203 0.604056 0.073 Uiso 1 1 calc R U . . .
C20 C 0.1848(8) 0.6494(3) 1.0221(8) 0.066(2) Uani 1 1 d . U . . .
H20 H 0.227004 0.642242 1.103092 0.079 Uiso 1 1 calc R U . . .
C8 C -0.1909(7) 0.6819(3) 0.6354(7) 0.0460(19) Uani 1 1 d . U . . .
H8 H -0.163155 0.656099 0.604140 0.055 Uiso 1 1 calc R U . . .
C4 C 0.5421(7) 0.7894(4) 0.8224(8) 0.059(2) Uani 1 1 d . U . . .
H4 H 0.552994 0.814798 0.879905 0.071 Uiso 1 1 calc R U . . .
C16 C -0.1093(8) 0.9516(3) 0.5426(7) 0.051(2) Uani 1 1 d . U . . .
C34 C -0.3700(8) 0.7759(3) 0.7975(8) 0.060(2) Uani 1 1 d . U . . .
H34 H -0.301337 0.793135 0.836084 0.072 Uiso 1 1 calc R U . . .
C15 C -0.1471(8) 0.9794(3) 0.4487(8) 0.063(2) Uani 1 1 d . U . . .
H15 H -0.170986 0.962951 0.375128 0.076 Uiso 1 1 calc R U . . .
C17 C -0.0874(9) 0.9745(4) 0.6470(8) 0.078(3) Uani 1 1 d . U . . .
H17 H -0.067241 0.953976 0.714917 0.094 Uiso 1 1 calc R U . . .
C23 C 0.1534(8) 0.5344(3) 1.0457(8) 0.069(3) Uani 1 1 d . U . . .
H23 H 0.177561 0.554194 1.115201 0.082 Uiso 1 1 calc R U . . .
C21 C 0.0955(9) 0.5301(4) 0.8478(8) 0.082(3) Uani 1 1 d . U . . .
H21 H 0.079259 0.546449 0.775904 0.098 Uiso 1 1 calc R U . . .
C19 C 0.1641(8) 0.6971(3) 0.9704(8) 0.066(2) Uani 1 1 d . U . . .
H19 H 0.194316 0.728681 1.010254 0.079 Uiso 1 1 calc R U . . .

loop_
_atom_site_aniso_label
_atom_site_aniso_U_11
_atom_site_aniso_U_22
_atom_site_aniso_U_33
_atom_site_aniso_U_23
_atom_site_aniso_U_13
_atom_site_aniso_U_12
Zr1 0.0445(5) 0.0272(4) 0.0359(4) 0.0001(4) 0.0245(4) -0.0004(4)
Co1 0.0318(6) 0.0216(5) 0.0420(6) -0.0028(4) 0.0258(5) -0.0013(4)
F1 0.051(3) 0.036(2) 0.052(3) -0.0074(19) 0.032(2) 0.002(2)
F3 0.055(3) 0.034(2) 0.047(3) 0.0036(19) 0.029(2) -0.004(2)
F6 0.123(4) 0.038(3) 0.053(3) 0.009(2) 0.051(3) 0.001(3)
F4 0.095(4) 0.034(2) 0.057(3) -0.004(2) 0.039(3) 0.009(3)
F2 0.047(3) 0.063(3) 0.070(3) -0.019(3) 0.026(3) 0.005(2)
F5 0.055(3) 0.062(3) 0.068(3) 0.014(3) 0.026(3) -0.003(3)
N3 0.041(3) 0.039(3) 0.047(3) -0.013(3) 0.023(3) -0.004(3)
N1 0.028(3) 0.035(3) 0.046(3) -0.004(3) 0.027(3) 0.002(3)
N2 0.037(3) 0.042(3) 0.045(3) -0.012(3) 0.026(3) -0.007(3)
N4 0.031(3) 0.044(3) 0.051(3) -0.007(3) 0.026(3) -0.004(3)
N6 0.065(4) 0.032(3) 0.035(3) -0.006(2) 0.022(3) 0.005(3)
N7 0.049(4) 0.029(3) 0.044(3) -0.003(3) 0.025(3) -0.002(3)
C11 0.030(4) 0.052(4) 0.056(4) -0.012(3) 0.025(3) -0.002(3)
N5 0.051(4) 0.033(3) 0.043(3) -0.005(3) 0.020(3) 0.007(3)
C5 0.037(4) 0.050(4) 0.055(4) -0.007(3) 0.031(3) -0.006(3)
C3 0.039(4) 0.037(3) 0.052(4) -0.013(3) 0.024(3) -0.011(3)
N8 0.071(4) 0.030(3) 0.037(3) 0.000(2) 0.019(3) 0.002(3)
C22 0.084(5) 0.029(3) 0.041(4) -0.002(3) 0.026(4) -0.001(3)
C9 0.044(4) 0.044(4) 0.057(4) -0.010(3) 0.032(4) -0.009(3)
C18 0.065(5) 0.031(3) 0.041(4) 0.002(3) 0.019(3) -0.005(3)
C2 0.038(4) 0.042(4) 0.055(4) -0.012(3) 0.031(3) -0.005(3)
C7 0.042(4) 0.038(4) 0.043(4) -0.007(3) 0.024(3) -0.012(3)
C1 0.031(4) 0.044(4) 0.047(4) -0.005(3) 0.020(3) -0.007(3)
C12 0.054(4) 0.032(3) 0.040(4) -0.002(3) 0.024(3) 0.004(3)
C13 0.085(5) 0.041(4) 0.050(4) -0.008(3) 0.014(4) 0.001(4)
C14 0.086(5) 0.046(4) 0.040(4) -0.006(3) 0.013(4) 0.012(4)
C6 0.044(5) 0.065(5) 0.067(5) -0.027(4) 0.029(4) -0.012(4)
C10 0.042(5) 0.069(5) 0.069(5) -0.030(4) 0.023(4) -0.013(4)
C20 0.084(5) 0.041(4) 0.046(4) -0.005(3) 0.009(4) -0.002(4)
C8 0.041(4) 0.045(4) 0.061(4) -0.013(3) 0.031(4) -0.004(3)
C4 0.046(5) 0.075(5) 0.069(5) -0.021(4) 0.036(4) -0.006(4)
C16 0.076(4) 0.033(3) 0.039(3) 0.000(3) 0.022(4) 0.001(3)
C34 0.041(5) 0.068(5) 0.075(5) -0.031(4) 0.031(4) -0.012(4)
C15 0.085(6) 0.043(4) 0.040(4) -0.004(4) 0.012(4) 0.007(4)
C17 0.119(6) 0.049(5) 0.052(4) -0.004(4) 0.028(5) 0.009(5)
C23 0.093(6) 0.044(4) 0.049(4) -0.001(4) 0.017(4) -0.006(4)
C21 0.124(6) 0.050(5) 0.050(4) -0.001(4) 0.022(5) 0.000(5)
C19 0.082(5) 0.042(4) 0.054(4) -0.010(3) 0.015(4) -0.007(4)

loop_
_atom_type_symbol
_atom_type_description
_atom_type_scat_dispersion_real
_atom_type_scat_dispersion_imag
_atom_type_scat_source
C C 0.0033 0.0016 'International Tables Vol C Tables 4.2.6.8 and 6.1.1.4'
H H 0.0000 0.0000 'International Tables Vol C Tables 4.2.6.8 and 6.1.1.4'
N N 0.0061 0.0033 'International Tables Vol C Tables 4.2.6.8 and 6.1.1.4'
F F 0.0171 0.0103 'International Tables Vol C Tables 4.2.6.8 and 6.1.1.4'
Co Co 0.3494 0.9721 'International Tables Vol C Tables 4.2.6.8 and 6.1.1.4'
Zr Zr -2.9673 0.5597 'International Tables Vol C Tables 4.2.6.8 and 6.1.1.4'

loop_
_geom_angle_atom_site_label_1
_geom_angle_atom_site_label_2
_geom_angle_atom_site_label_3
_geom_angle
_geom_angle_site_symmetry_1
_geom_angle_site_symmetry_3
_geom_angle_publ_flag
F6 Zr1 F4 90.4(2) . . ?
F6 Zr1 F5 89.9(2) . . ?
F4 Zr1 F5 94.9(2) . . ?
F6 Zr1 F2 95.1(2) . . ?
F4 Zr1 F2 90.1(2) . . ?
F5 Zr1 F2 172.97(18) . . ?
F6 Zr1 F1 89.8(2) . . ?
F4 Zr1 F1 175.6(2) . . ?
F5 Zr1 F1 89.5(2) . . ?
F2 Zr1 F1 85.55(19) . . ?
F6 Zr1 F3 175.1(2) . . ?
F4 Zr1 F3 88.2(2) . . ?
F5 Zr1 F3 85.62(19) . . ?
F2 Zr1 F3 89.6(2) . . ?
F1 Zr1 F3 91.95(18) . . ?
N7 Co1 N1 88.6(3) . . ?
N7 Co1 N5 178.4(3) . . ?
N1 Co1 N5 91.3(3) . . ?
N7 Co1 N3 91.1(3) . . ?
N1 Co1 N3 178.7(3) . . ?
N5 Co1 N3 89.0(3) . . ?
N7 Co1 F3 88.0(2) . 4_576 ?
N1 Co1 F3 88.3(2) . 4_576 ?
N5 Co1 F3 90.5(2) . 4_576 ?
N3 Co1 F3 90.5(2) . 4_576 ?
N7 Co1 F1 91.1(2) . . ?
N1 Co1 F1 92.4(2) . . ?
N5 Co1 F1 90.5(2) . . ?
N3 Co1 F1 88.9(2) . . ?
F3 Co1 F1 178.85(17) 4_576 . ?
Zr1 F1 Co1 167.8(2) . . ?
Zr1 F3 Co1 173.2(2) . 4_575 ?
C7 N3 C8 104.3(7) . . ?
C7 N3 Co1 124.5(5) . . ?
C8 N3 Co1 130.6(6) . . ?
C1 N1 C2 105.2(7) . . ?
C1 N1 Co1 123.0(5) . . ?
C2 N1 Co1 131.6(5) . . ?
C1 N2 C3 105.4(7) . . ?
C1 N2 C5 126.8(7) . . ?
C3 N2 C5 127.7(7) . . ?
C7 N4 C9 104.6(7) . . ?
C7 N4 C11 128.9(7) . . ?
C9 N4 C11 126.5(7) . . ?
C14 N6 C12 104.7(7) . . ?
C14 N6 C16 128.3(7) . . ?
C12 N6 C16 127.0(7) . . ?
C18 N7 C19 103.5(7) . . ?
C18 N7 Co1 128.7(6) . . ?
C19 N7 Co1 127.8(5) . . ?
C34 C11 C10 120.3(8) . . ?
C34 C11 N4 118.4(8) . . ?
C10 C11 N4 121.3(7) . . ?
C12 N5 C13 104.7(7) . . ?
C12 N5 Co1 126.3(6) . . ?
C13 N5 Co1 129.0(5) . . ?
C4 C5 C6 119.4(8) . . ?
C4 C5 N2 119.7(7) . . ?
C6 C5 N2 120.9(8) . . ?
C2 C3 N2 106.5(7) . . ?
C2 C3 H3 126.8 . . ?
N2 C3 H3 126.8 . . ?
C20 N8 C18 106.9(7) . . ?
C20 N8 C22 128.5(7) . . ?
C18 N8 C22 124.2(7) . . ?
C23 C22 C21 118.7(8) . . ?
C23 C22 N8 123.2(8) . . ?
C21 C22 N8 118.0(8) . . ?
C8 C9 N4 106.6(7) . . ?
C8 C9 H9 126.7 . . ?
N4 C9 H9 126.7 . . ?
N8 C18 N7 112.0(7) . . ?
N8 C18 H18 124.0 . . ?
N7 C18 H18 124.0 . . ?
C3 C2 N1 111.0(7) . . ?
C3 C2 H2 124.5 . . ?
N1 C2 H2 124.5 . . ?
N3 C7 N4 113.4(7) . . ?
N3 C7 H7 123.3 . . ?
N4 C7 H7 123.3 . . ?
N1 C1 N2 111.9(7) . . ?
N1 C1 H1 124.0 . . ?
N2 C1 H1 124.0 . . ?
N5 C12 N6 113.3(7) . . ?
N5 C12 H12 123.4 . . ?
N6 C12 H12 123.4 . . ?
N5 C13 C14 110.6(8) . . ?
N5 C13 H13 124.7 . . ?
C14 C13 H13 124.7 . . ?
N6 C14 C13 106.6(8) . . ?
N6 C14 H14 126.7 . . ?
C13 C14 H14 126.7 . . ?
C10 C6 C5 120.7(9) 1_655 . ?
C10 C6 H6 119.7 1_655 . ?
C5 C6 H6 119.7 . . ?
C6 C10 C11 121.0(8) 1_455 . ?
C6 C10 H10 119.5 1_455 . ?
C11 C10 H10 119.5 . . ?
N8 C20 C19 106.7(8) . . ?
N8 C20 H20 126.6 . . ?
C19 C20 H20 126.6 . . ?
C9 C8 N3 111.1(8) . . ?
C9 C8 H8 124.4 . . ?
N3 C8 H8 124.4 . . ?
C5 C4 C34 119.4(8) . 1_655 ?
C5 C4 H4 120.3 . . ?
C34 C4 H4 120.3 1_655 . ?
C15 C16 C17 119.7(9) . . ?
C15 C16 N6 123.1(8) . . ?
C17 C16 N6 117.1(8) . . ?
C11 C34 C4 119.3(8) . 1_455 ?
C11 C34 H34 120.4 . . ?
C4 C34 H34 120.4 1_455 . ?
C16 C15 C23 120.7(8) . 2_556 ?
C16 C15 H15 119.6 . . ?
C23 C15 H15 119.6 2_556 . ?
C16 C17 C21 119.1(9) . 2_556 ?
C16 C17 H17 120.4 . . ?
C21 C17 H17 120.4 2_556 . ?
C22 C23 C15 121.3(8) . 2_546 ?
C22 C23 H23 119.3 . . ?
C15 C23 H23 119.3 2_546 . ?
C22 C21 C17 120.0(9) . 2_546 ?
C22 C21 H21 120.0 . . ?
C17 C21 H21 120.0 2_546 . ?
C20 C19 N7 110.7(8) . . ?
C20 C19 H19 124.7 . . ?
N7 C19 H19 124.7 . . ?

loop_
_geom_bond_atom_site_label_1
_geom_bond_atom_site_label_2
_geom_bond_distance
_geom_bond_site_symmetry_2
_geom_bond_publ_flag
Zr1 F6 1.947(4) . ?
Zr1 F4 1.947(4) . ?
Zr1 F5 1.975(5) . ?
Zr1 F2 1.976(5) . ?
Zr1 F1 2.004(4) . ?
Zr1 F3 2.012(4) . ?
Co1 N7 2.057(6) . ?
Co1 N1 2.068(6) . ?
Co1 N5 2.071(6) . ?
Co1 N3 2.081(7) . ?
Co1 F3 2.111(4) 4_576 ?
Co1 F1 2.113(4) . ?
N3 C7 1.280(9) . ?
N3 C8 1.373(9) . ?
N1 C1 1.310(9) . ?
N1 C2 1.332(9) . ?
N2 C1 1.342(9) . ?
N2 C3 1.364(9) . ?
N2 C5 1.431(10) . ?
N4 C7 1.352(9) . ?
N4 C9 1.380(9) . ?
N4 C11 1.428(10) . ?
N6 C14 1.342(9) . ?
N6 C12 1.350(9) . ?
N6 C16 1.412(9) . ?
N7 C18 1.323(9) . ?
N7 C19 1.353(9) . ?
C11 C34 1.358(10) . ?
C11 C10 1.352(11) . ?
N5 C12 1.279(9) . ?
N5 C13 1.333(9) . ?
C5 C4 1.359(11) . ?
C5 C6 1.380(11) . ?
C3 C2 1.332(10) . ?
C3 H3 0.9300 . ?
N8 C20 1.329(10) . ?
N8 C18 1.331(9) . ?
N8 C22 1.420(9) . ?
C22 C23 1.308(11) . ?
C22 C21 1.313(11) . ?
C9 C8 1.310(10) . ?
C9 H9 0.9300 . ?
C18 H18 0.9300 . ?
C2 H2 0.9300 . ?
C7 H7 0.9300 . ?
C1 H1 0.9300 . ?
C12 H12 0.9300 . ?
C13 C14 1.342(11) . ?
C13 H13 0.9300 . ?
C14 H14 0.9300 . ?
C6 C10 1.338(11) 1_655 ?
C6 H6 0.9300 . ?
C10 H10 0.9300 . ?
C20 C19 1.338(11) . ?
C20 H20 0.9300 . ?
C8 H8 0.9300 . ?
C4 C34 1.408(11) 1_655 ?
C4 H4 0.9300 . ?
C16 C15 1.266(10) . ?
C16 C17 1.346(11) . ?
C34 H34 0.9300 . ?
C15 C23 1.397(11) 2_556 ?
C15 H15 0.9300 . ?
C17 C21 1.413(12) 2_556 ?
C17 H17 0.9300 . ?
C23 H23 0.9300 . ?
C21 H21 0.9300 . ?
C19 H19 0.9300 . ?

loop_
_geom_torsion_atom_site_label_1
_geom_torsion_atom_site_label_2
_geom_torsion_atom_site_label_3
_geom_torsion_atom_site_label_4
_geom_torsion
_geom_torsion_site_symmetry_1
_geom_torsion_site_symmetry_2
_geom_torsion_site_symmetry_3
_geom_torsion_site_symmetry_4
_geom_torsion_publ_flag
C7 N4 C11 C34 -16.7(13) . . . . ?
C9 N4 C11 C34 163.5(8) . . . . ?
C7 N4 C11 C10 162.0(8) . . . . ?
C9 N4 C11 C10 -17.9(13) . . . . ?
C1 N2 C5 C4 -164.7(8) . . . . ?
C3 N2 C5 C4 17.0(13) . . . . ?
C1 N2 C5 C6 17.2(13) . . . . ?
C3 N2 C5 C6 -161.1(8) . . . . ?
C1 N2 C3 C2 -0.9(9) . . . . ?
C5 N2 C3 C2 177.7(8) . . . . ?
C20 N8 C22 C23 12.6(17) . . . . ?
C18 N8 C22 C23 -158.7(10) . . . . ?
C20 N8 C22 C21 -163.7(10) . . . . ?
C18 N8 C22 C21 25.0(15) . . . . ?
C7 N4 C9 C8 1.4(9) . . . . ?
C11 N4 C9 C8 -178.8(8) . . . . ?
C20 N8 C18 N7 2.6(11) . . . . ?
C22 N8 C18 N7 175.5(8) . . . . ?
C19 N7 C18 N8 0.2(10) . . . . ?
Co1 N7 C18 N8 -178.8(5) . . . . ?
N2 C3 C2 N1 0.4(10) . . . . ?
C1 N1 C2 C3 0.2(9) . . . . ?
Co1 N1 C2 C3 -174.8(5) . . . . ?
C8 N3 C7 N4 0.3(9) . . . . ?
Co1 N3 C7 N4 -171.3(5) . . . . ?
C9 N4 C7 N3 -1.1(9) . . . . ?
C11 N4 C7 N3 179.1(7) . . . . ?
C2 N1 C1 N2 -0.8(9) . . . . ?
Co1 N1 C1 N2 174.7(5) . . . . ?
C3 N2 C1 N1 1.1(9) . . . . ?
C5 N2 C1 N1 -177.5(7) . . . . ?
C13 N5 C12 N6 0.9(10) . . . . ?
Co1 N5 C12 N6 -178.4(5) . . . . ?
C14 N6 C12 N5 1.1(10) . . . . ?
C16 N6 C12 N5 -179.2(8) . . . . ?
C12 N5 C13 C14 -2.6(11) . . . . ?
Co1 N5 C13 C14 176.6(7) . . . . ?
C12 N6 C14 C13 -2.6(11) . . . . ?
C16 N6 C14 C13 177.7(9) . . . . ?
N5 C13 C14 N6 3.3(12) . . . . ?
C4 C5 C6 C10 1.4(14) . . . 1_655 ?
N2 C5 C6 C10 179.6(8) . . . 1_655 ?
C34 C11 C10 C6 1.1(15) . . . 1_455 ?
N4 C11 C10 C6 -177.6(9) . . . 1_455 ?
C18 N8 C20 C19 -4.2(11) . . . . ?
C22 N8 C20 C19 -176.7(9) . . . . ?
N4 C9 C8 N3 -1.3(10) . . . . ?
C7 N3 C8 C9 0.6(10) . . . . ?
Co1 N3 C8 C9 171.5(6) . . . . ?
C6 C5 C4 C34 1.1(14) . . . 1_655 ?
N2 C5 C4 C34 -177.1(8) . . . 1_655 ?
C14 N6 C16 C15 -10.3(16) . . . . ?
C12 N6 C16 C15 170.1(10) . . . . ?
C14 N6 C16 C17 164.8(10) . . . . ?
C12 N6 C16 C17 -14.8(14) . . . . ?
C10 C11 C34 C4 1.5(14) . . . 1_455 ?
N4 C11 C34 C4 -179.8(8) . . . 1_455 ?
C17 C16 C15 C23 8.0(17) . . . 2_556 ?
N6 C16 C15 C23 -177.1(8) . . . 2_556 ?
C15 C16 C17 C21 -6.9(17) . . . 2_556 ?
N6 C16 C17 C21 177.9(9) . . . 2_556 ?
C21 C22 C23 C15 -2.2(17) . . . 2_546 ?
N8 C22 C23 C15 -178.5(9) . . . 2_546 ?
C23 C22 C21 C17 3.2(17) . . . 2_546 ?
N8 C22 C21 C17 179.6(9) . . . 2_546 ?
N8 C20 C19 N7 4.6(12) . . . . ?
C18 N7 C19 C20 -2.9(11) . . . . ?
Co1 N7 C19 C20 176.1(7) . . . . ?

loop_
_platon_squeeze_void_nr
_platon_squeeze_void_average_x
_platon_squeeze_void_average_y
_platon_squeeze_void_average_z
_platon_squeeze_void_volume
_platon_squeeze_void_count_electrons
_platon_squeeze_void_content
1 0.500 0.000 0.183 799 163 ' '
2 0.500 0.500 0.059 799 163 ' '
